data_4502134
loop_
_publ_author_name
'Lipstman, Sophia'
'Goldberg, Israel'

_publ_section_title
;
 Supramolecular Crystal Chemistry of Tetra(3-pyridyl)porphyrin. 2. Two-
 and Three-Dimensional Coordination Networks with Cobalt and Cadmium Ions
;
_journal_issue 11
_journal_name_full 'Crystal Growth &amp; Design'
_journal_page_first 5001
_journal_paper_doi 10.1021/cg1011007
_journal_volume 10
_journal_year 2010
_chemical_formula_moiety 'C20 H12.89 Cd0.56 Cl N4'
_chemical_formula_sum 'C20 H12.89 Cd0.56 Cl N4'
_chemical_formula_weight 407.07
_chemical_name_systematic
; 
 ? 
;
_space_group_IT_number 52
_symmetry_cell_setting orthorhombic
_symmetry_space_group_name_Hall '-P 2a 2bc'
_symmetry_space_group_name_H-M 'P n n a'
_atom_sites_solution_hydrogens geom
_atom_sites_solution_primary direct
_atom_sites_solution_secondary difmap
_audit_creation_method SHELXL-97
_cell_angle_alpha 90.00
_cell_angle_beta 90.00
_cell_angle_gamma 90.00
_cell_formula_units_Z 8
_cell_length_a 15.2583(3)
_cell_length_b 14.7895(3)
_cell_length_c 15.5834(5)
_cell_measurement_reflns_used 4549
_cell_measurement_temperature 110(2)
_cell_measurement_theta_max 27.86
_cell_measurement_theta_min 2.67
_cell_volume 3516.59(15)
_computing_cell_refinement Denzo
_computing_data_collection 'Collect. Nonius B.V.'
_computing_data_reduction 'Denzo & Scalepack'
_computing_structure_refinement 'SHELXL-97 (Sheldrick, 1997)'
_computing_structure_solution SIR-97
_diffrn_ambient_temperature 110(2)
_diffrn_detector_area_resol_mean 12.8
_diffrn_measured_fraction_theta_full 0.993
_diffrn_measured_fraction_theta_max 0.993
_diffrn_measurement_device_type 'Nonius KappaCCD'
_diffrn_measurement_method '1 deg. \f and \w scans'
_diffrn_radiation_monochromator graphite
_diffrn_radiation_source 'fine-focus sealed tube'
_diffrn_radiation_type MoK\a
_diffrn_radiation_wavelength 0.71073
_diffrn_reflns_av_R_equivalents 0.0850
_diffrn_reflns_av_sigmaI/netI 0.0901
_diffrn_reflns_limit_h_max 20
_diffrn_reflns_limit_h_min 0
_diffrn_reflns_limit_k_max 19
_diffrn_reflns_limit_k_min 0
_diffrn_reflns_limit_l_max 0
_diffrn_reflns_limit_l_min -20
_diffrn_reflns_number 27680
_diffrn_reflns_theta_full 27.86
_diffrn_reflns_theta_max 27.86
_diffrn_reflns_theta_min 2.67
_diffrn_standards_number 0
_exptl_absorpt_coefficient_mu 0.880
_exptl_absorpt_correction_T_max 0.8789
_exptl_absorpt_correction_T_min 0.8431
_exptl_absorpt_correction_type multi-scan
_exptl_absorpt_process_details 'Blessing, 1995'
_exptl_crystal_colour red
_exptl_crystal_density_diffrn 1.538
_exptl_crystal_density_method 'not measured'
_exptl_crystal_description prism
_exptl_crystal_F_000 1634.3
_exptl_crystal_size_max 0.20
_exptl_crystal_size_mid 0.15
_exptl_crystal_size_min 0.15
_refine_diff_density_max 2.785
_refine_diff_density_min -1.040
_refine_diff_density_rms 0.124
_refine_ls_extinction_method none
_refine_ls_goodness_of_fit_ref 0.965
_refine_ls_hydrogen_treatment constr
_refine_ls_matrix_type full
_refine_ls_number_parameters 236
_refine_ls_number_reflns 4174
_refine_ls_number_restraints 0
_refine_ls_restrained_S_all 0.965
_refine_ls_R_factor_all 0.1342
_refine_ls_R_factor_gt 0.0620
_refine_ls_shift/su_max 0.001
_refine_ls_shift/su_mean 0.000
_refine_ls_structure_factor_coef Fsqd
_refine_ls_weighting_details 'calc w=1/[\s^2^(Fo^2^)+(0.0999P)^2^+0.0000P] where P=(Fo^2^+2Fc^2^)/3'
_refine_ls_weighting_scheme calc
_refine_ls_wR_factor_gt 0.1490
_refine_ls_wR_factor_ref 0.1795
_reflns_number_gt 2225
_reflns_number_total 4174
_reflns_threshold_expression >2sigma(I)
_cod_data_source_file cg1011007_si_001.cif
_cod_data_source_block 3
_cod_original_sg_symbol_H-M 'P nna'
_cod_database_code 4502134

loop_
_symmetry_equiv_pos_as_xyz
'x, y, z'
'-x+1/2, -y, z'
'x, -y+1/2, -z+1/2'
'-x+1/2, y+1/2, -z+1/2'
'-x, -y, -z'
'x-1/2, y, -z'
'-x, y-1/2, z-1/2'
'x-1/2, -y-1/2, z-1/2'

loop_
_atom_site_label
_atom_site_type_symbol
_atom_site_fract_x
_atom_site_fract_y
_atom_site_fract_z
_atom_site_U_iso_or_equiv
_atom_site_adp_type
_atom_site_occupancy
_atom_site_symmetry_multiplicity
_atom_site_calc_flag
_atom_site_refinement_flags
Cd1 Cd 0.7500 0.5000 0.87436(4) 0.0310(2) Uani 1 2 d S
Cl Cl 0.86365(10) 0.37069(9) 0.87320(10) 0.0448(4) Uani 1 1 d .
C1 C 0.3797(4) 0.6593(4) 0.6214(3) 0.0369(13) Uani 1 1 d .
C2 C 0.4731(4) 0.6777(4) 0.6169(4) 0.0432(14) Uani 1 1 d .
H2 H 0.4997 0.7349 0.6078 0.052 Uiso 1 1 calc R
C3 C 0.5144(4) 0.5994(4) 0.6279(4) 0.0460(15) Uani 1 1 d .
H3 H 0.5761 0.5914 0.6299 0.055 Uiso 1 1 calc R
C4 C 0.4499(4) 0.5284(4) 0.6364(4) 0.0381(13) Uani 1 1 d .
C5 C 0.4676(4) 0.4363(4) 0.6447(3) 0.0375(13) Uani 1 1 d .
C6 C 0.4065(4) 0.3663(4) 0.6399(3) 0.0390(13) Uani 1 1 d .
C7 C 0.4214(4) 0.2702(4) 0.6435(4) 0.0482(16) Uani 1 1 d .
H7 H 0.4765 0.2418 0.6524 0.058 Uiso 1 1 calc R
C8 C 0.3456(4) 0.2280(4) 0.6323(4) 0.0482(15) Uani 1 1 d .
H8 H 0.3378 0.1643 0.6295 0.058 Uiso 1 1 calc R
C9 C 0.2771(4) 0.2944(4) 0.6250(3) 0.0365(12) Uani 1 1 d .
C10 C 0.1885(4) 0.2768(3) 0.6172(3) 0.0368(13) Uani 1 1 d .
N11 N 0.3689(3) 0.5675(3) 0.6321(3) 0.0349(10) Uani 1 1 d .
H11 H 0.3208 0.5339 0.6405 0.042 Uiso 0.89 1 d P
N12 N 0.3154(3) 0.3788(3) 0.6305(3) 0.0330(10) Uani 1 1 d .
C13 C 0.5598(4) 0.4094(4) 0.6618(4) 0.0433(14) Uani 1 1 d .
C14 C 0.5997(4) 0.4410(3) 0.7378(4) 0.0377(13) Uani 1 1 d .
H14 H 0.5664 0.4778 0.7757 0.045 Uiso 1 1 calc R
N15 N 0.6821(3) 0.4213(3) 0.7583(3) 0.0396(11) Uani 1 1 d .
C16 C 0.7286(4) 0.3676(4) 0.7055(5) 0.0580(19) Uani 1 1 d .
H16 H 0.7861 0.3502 0.7220 0.070 Uiso 1 1 calc R
C17 C 0.6966(5) 0.3377(5) 0.6305(5) 0.080(3) Uani 1 1 d .
H17 H 0.7326 0.3031 0.5931 0.096 Uiso 1 1 calc R
C18 C 0.6098(5) 0.3578(5) 0.6072(5) 0.073(2) Uani 1 1 d .
H18 H 0.5861 0.3361 0.5547 0.087 Uiso 1 1 calc R
C19 C 0.1621(4) 0.1818(3) 0.5967(3) 0.0367(13) Uani 1 1 d .
C20 C 0.1917(4) 0.1452(3) 0.5196(3) 0.0359(12) Uani 1 1 d .
H20 H 0.2292 0.1809 0.4846 0.043 Uiso 1 1 calc R
N21 N 0.1703(3) 0.0630(3) 0.4925(3) 0.0367(11) Uani 1 1 d .
C22 C 0.1192(4) 0.0117(3) 0.5421(4) 0.0434(14) Uani 1 1 d .
H22 H 0.1025 -0.0467 0.5226 0.052 Uiso 1 1 calc R
C23 C 0.0903(5) 0.0409(4) 0.6204(4) 0.0543(17) Uani 1 1 d .
H23 H 0.0563 0.0020 0.6556 0.065 Uiso 1 1 calc R
C24 C 0.1106(5) 0.1267(4) 0.6482(4) 0.0512(17) Uani 1 1 d .
H24 H 0.0896 0.1479 0.7019 0.061 Uiso 1 1 calc R
Cd2 Cd 0.2500 0.5000 0.5933(4) 0.0306(10) Uani 0.11 2 d SP

loop_
_atom_site_aniso_label
_atom_site_aniso_U_11
_atom_site_aniso_U_22
_atom_site_aniso_U_33
_atom_site_aniso_U_23
_atom_site_aniso_U_13
_atom_site_aniso_U_12
Cd1 0.0284(3) 0.0346(3) 0.0299(3) 0.000 0.000 0.0019(2)
Cl 0.0413(8) 0.0425(7) 0.0507(8) 0.0025(7) 0.0082(7) 0.0116(6)
C1 0.045(4) 0.041(3) 0.025(3) 0.007(2) -0.006(3) -0.006(2)
C2 0.035(3) 0.044(3) 0.051(4) 0.009(3) -0.007(3) -0.011(3)
C3 0.034(3) 0.057(3) 0.047(4) 0.009(3) -0.010(3) -0.003(3)
C4 0.030(3) 0.048(3) 0.036(3) -0.002(2) -0.009(3) 0.003(2)
C5 0.028(3) 0.050(3) 0.035(3) -0.010(2) -0.009(2) -0.002(2)
C6 0.041(3) 0.043(3) 0.032(3) -0.006(2) -0.002(3) 0.008(3)
C7 0.048(4) 0.037(3) 0.059(4) -0.012(3) -0.019(3) 0.013(3)
C8 0.053(4) 0.032(3) 0.059(4) -0.007(3) -0.014(3) 0.001(3)
C9 0.041(3) 0.036(3) 0.033(3) -0.006(2) -0.003(3) -0.001(2)
C10 0.050(4) 0.033(3) 0.028(3) -0.002(2) 0.007(3) -0.004(2)
N11 0.032(3) 0.034(2) 0.038(3) -0.0031(19) 0.000(2) -0.0038(19)
N12 0.029(2) 0.037(2) 0.033(2) -0.0033(19) -0.005(2) -0.0003(19)
C13 0.033(3) 0.049(3) 0.049(4) -0.018(3) -0.003(3) -0.001(3)
C14 0.034(3) 0.037(3) 0.043(3) -0.001(2) 0.004(3) 0.000(2)
N15 0.033(3) 0.040(2) 0.046(3) -0.002(2) 0.000(2) 0.006(2)
C16 0.049(4) 0.051(4) 0.075(5) -0.019(3) -0.006(4) 0.014(3)
C17 0.048(5) 0.098(6) 0.092(6) -0.059(5) -0.017(4) 0.025(4)
C18 0.048(4) 0.105(6) 0.066(5) -0.045(4) -0.015(4) 0.012(4)
C19 0.038(3) 0.035(3) 0.037(3) 0.001(2) 0.007(3) -0.002(2)
C20 0.041(3) 0.034(3) 0.032(3) 0.003(2) 0.006(3) -0.004(2)
N21 0.034(3) 0.038(2) 0.038(3) -0.0012(19) 0.003(2) -0.003(2)
C22 0.041(3) 0.041(3) 0.048(4) -0.003(3) 0.010(3) -0.009(2)
C23 0.059(4) 0.040(3) 0.063(4) -0.003(3) 0.024(4) -0.018(3)
C24 0.066(5) 0.050(3) 0.038(3) -0.004(3) 0.016(3) -0.011(3)
Cd2 0.015(2) 0.027(2) 0.050(3) 0.000 0.000 -0.0055(18)

loop_
_atom_type_symbol
_atom_type_description
_atom_type_scat_dispersion_real
_atom_type_scat_dispersion_imag
_atom_type_scat_source
C C 0.0033 0.0016 'International Tables Vol C Tables 4.2.6.8 and 6.1.1.4'
H H 0.0000 0.0000 'International Tables Vol C Tables 4.2.6.8 and 6.1.1.4'
N N 0.0061 0.0033 'International Tables Vol C Tables 4.2.6.8 and 6.1.1.4'
Cd Cd -0.8075 1.2024 'International Tables Vol C Tables 4.2.6.8 and 6.1.1.4'
Cl Cl 0.1484 0.1585 'International Tables Vol C Tables 4.2.6.8 and 6.1.1.4'

loop_
_geom_angle_atom_site_label_1
_geom_angle_atom_site_label_2
_geom_angle_atom_site_label_3
_geom_angle
_geom_angle_site_symmetry_1
_geom_angle_site_symmetry_3
N15 Cd1 N15 81.5(2) 2_665 .
N15 Cd1 N21 172.89(13) 2_665 8_666
N15 Cd1 N21 99.91(15) . 8_666
N15 Cd1 N21 99.90(15) 2_665 7_666
N15 Cd1 N21 172.89(13) . 7_666
N21 Cd1 N21 79.5(2) 8_666 7_666
N15 Cd1 Cl 85.69(11) 2_665 2_665
N15 Cd1 Cl 93.70(11) . 2_665
N21 Cd1 Cl 87.26(10) 8_666 2_665
N21 Cd1 Cl 93.36(10) 7_666 2_665
N15 Cd1 Cl 93.70(11) 2_665 .
N15 Cd1 Cl 85.69(11) . .
N21 Cd1 Cl 93.36(10) 8_666 .
N21 Cd1 Cl 87.26(10) 7_666 .
Cl Cd1 Cl 179.20(7) 2_665 .
N11 C1 C10 125.4(5) . 2_565
N11 C1 C2 107.9(5) . .
C10 C1 C2 126.7(5) 2_565 .
C3 C2 C1 107.2(5) . .
C3 C2 H2 126.4 . .
C1 C2 H2 126.4 . .
C2 C3 C4 108.8(5) . .
C2 C3 H3 125.6 . .
C4 C3 H3 125.6 . .
N11 C4 C5 126.4(5) . .
N11 C4 C3 107.7(5) . .
C5 C4 C3 125.9(5) . .
C4 C5 C6 126.2(5) . .
C4 C5 C13 117.5(5) . .
C6 C5 C13 116.3(5) . .
C5 C6 N12 124.5(5) . .
C5 C6 C7 128.6(6) . .
N12 C6 C7 106.9(5) . .
C8 C7 C6 108.7(5) . .
C8 C7 H7 125.6 . .
C6 C7 H7 125.6 . .
C7 C8 C9 108.8(5) . .
C7 C8 H8 125.6 . .
C9 C8 H8 125.6 . .
N12 C9 C10 126.2(5) . .
N12 C9 C8 107.7(5) . .
C10 C9 C8 126.1(5) . .
C9 C10 C1 126.3(5) . 2_565
C9 C10 C19 117.3(5) . .
C1 C10 C19 116.2(5) 2_565 .
C4 N11 C1 108.3(5) . .
C4 N11 Cd2 125.3(4) . .
C1 N11 Cd2 121.6(4) . .
C4 N11 H11 119.9 . .
C1 N11 H11 131.5 . .
C9 N12 C6 107.7(4) . .
C9 N12 Cd2 123.0(4) . .
C6 N12 Cd2 126.9(3) . .
C18 C13 C14 117.6(6) . .
C18 C13 C5 124.3(5) . .
C14 C13 C5 118.1(5) . .
N15 C14 C13 122.5(5) . .
N15 C14 H14 118.7 . .
C13 C14 H14 118.7 . .
C14 N15 C16 118.7(5) . .
C14 N15 Cd1 119.1(3) . .
C16 N15 Cd1 121.5(4) . .
C17 C16 N15 122.4(6) . .
C17 C16 H16 118.8 . .
N15 C16 H16 118.8 . .
C16 C17 C18 119.9(6) . .
C16 C17 H17 120.1 . .
C18 C17 H17 120.1 . .
C13 C18 C17 118.8(6) . .
C13 C18 H18 120.6 . .
C17 C18 H18 120.6 . .
C24 C19 C20 117.0(5) . .
C24 C19 C10 125.5(5) . .
C20 C19 C10 117.4(5) . .
N21 C20 C19 123.3(5) . .
N21 C20 H20 118.3 . .
C19 C20 H20 118.3 . .
C20 N21 C22 118.7(5) . .
C20 N21 Cd1 118.4(3) . 7_655
C22 N21 Cd1 121.4(3) . 7_655
N21 C22 C23 121.7(5) . .
N21 C22 H22 119.1 . .
C23 C22 H22 119.1 . .
C22 C23 C24 120.0(5) . .
C22 C23 H23 120.0 . .
C24 C23 H23 120.0 . .
C23 C24 C19 119.1(5) . .
C23 C24 H24 120.4 . .
C19 C24 H24 120.4 . .
N12 Cd2 N12 148.5(4) . 2_565
N12 Cd2 N11 85.91(18) . 2_565
N12 Cd2 N11 85.38(17) 2_565 2_565
N12 Cd2 N11 85.38(17) . .
N12 Cd2 N11 85.91(18) 2_565 .
N11 Cd2 N11 147.5(4) 2_565 .

loop_
_geom_bond_atom_site_label_1
_geom_bond_atom_site_label_2
_geom_bond_distance
_geom_bond_site_symmetry_2
Cd1 N15 2.387(5) 2_665
Cd1 N15 2.387(5) .
Cd1 N21 2.395(4) 8_666
Cd1 N21 2.395(4) 7_666
Cd1 Cl 2.5816(13) 2_665
Cd1 Cl 2.5816(13) .
C1 N11 1.378(7) .
C1 C10 1.408(8) 2_565
C1 C2 1.452(8) .
C2 C3 1.330(8) .
C2 H2 0.9500 .
C3 C4 1.444(8) .
C3 H3 0.9500 .
C4 N11 1.367(7) .
C4 C5 1.394(8) .
C5 C6 1.396(8) .
C5 C13 1.487(8) .
C6 N12 1.409(7) .
C6 C7 1.440(8) .
C7 C8 1.326(8) .
C7 H7 0.9500 .
C8 C9 1.438(8) .
C8 H8 0.9500 .
C9 N12 1.381(7) .
C9 C10 1.383(8) .
C10 C1 1.408(8) 2_565
C10 C19 1.496(7) .
N11 Cd2 2.157(5) .
N11 H11 0.8958 .
N12 Cd2 2.132(4) .
C13 C18 1.374(9) .
C13 C14 1.411(8) .
C14 N15 1.330(7) .
C14 H14 0.9500 .
N15 C16 1.346(7) .
C16 C17 1.342(9) .
C16 H16 0.9500 .
C17 C18 1.405(10) .
C17 H17 0.9500 .
C18 H18 0.9500 .
C19 C24 1.387(8) .
C19 C20 1.394(7) .
C20 N21 1.329(6) .
C20 H20 0.9500 .
N21 C22 1.335(7) .
N21 Cd1 2.395(4) 7_655
C22 C23 1.366(8) .
C22 H22 0.9500 .
C23 C24 1.376(8) .
C23 H23 0.9500 .
C24 H24 0.9500 .
Cd2 N12 2.132(4) 2_565
Cd2 N11 2.157(5) 2_565
